data_7205512
loop_
_publ_author_name
'Fenton, Hazel'
'Tidmarsh, Ian S.'
'Ward, Michael D.'

_publ_section_title
;
 Luminescent silver(i) coordination networks based on
 bis-(3,5-dimethylpyrazolyl)naphthalene ligands
;
_journal_issue 5
_journal_name_full CrystEngComm
_journal_page_first 1432
_journal_paper_doi 10.1039/c0ce00690d
_journal_volume 13
_journal_year 2011
_chemical_formula_sum 'C78 H90 Ag2 N20 O6'
_chemical_formula_weight 1619.44
_chemical_name_systematic
;
?
;
_space_group_IT_number 14
_symmetry_cell_setting monoclinic
_symmetry_space_group_name_Hall '-P 2ybc'
_symmetry_space_group_name_H-M 'P 1 21/c 1'
_atom_sites_solution_hydrogens geom
_atom_sites_solution_primary direct
_atom_sites_solution_secondary difmap
_audit_creation_method SHELXL-97
_cell_angle_alpha 90.00
_cell_angle_beta 98.356(12)
_cell_angle_gamma 90.00
_cell_formula_units_Z 2
_cell_length_a 16.899(10)
_cell_length_b 11.673(6)
_cell_length_c 18.918(11)
_cell_measurement_reflns_used 7028
_cell_measurement_temperature 100(2)
_cell_measurement_theta_max 27.41
_cell_measurement_theta_min 2.44
_cell_volume 3692(4)
_computing_cell_refinement 'Bruker SMART'
_computing_data_collection 'Bruker SMART'
_computing_data_reduction 'Bruker SAINT'
_computing_molecular_graphics 'Bruker SHELXTL'
_computing_publication_material 'Bruker SHELXTL'
_computing_structure_refinement 'Bruker SHELXTL'
_computing_structure_solution 'Bruker SHELXTL'
_diffrn_ambient_temperature 100(2)
_diffrn_measured_fraction_theta_full 0.994
_diffrn_measured_fraction_theta_max 0.994
_diffrn_measurement_device_type 'CCD area detector'
_diffrn_measurement_method 'phi and omega scans'
_diffrn_radiation_monochromator graphite
_diffrn_radiation_source 'fine-focus sealed tube'
_diffrn_radiation_type MoK\a
_diffrn_radiation_wavelength 0.71073
_diffrn_reflns_av_R_equivalents 0.0632
_diffrn_reflns_av_sigmaI/netI 0.0599
_diffrn_reflns_limit_h_max 22
_diffrn_reflns_limit_h_min -22
_diffrn_reflns_limit_k_max 15
_diffrn_reflns_limit_k_min -15
_diffrn_reflns_limit_l_max 24
_diffrn_reflns_limit_l_min -24
_diffrn_reflns_number 34388
_diffrn_reflns_theta_full 27.85
_diffrn_reflns_theta_max 27.85
_diffrn_reflns_theta_min 2.06
_exptl_absorpt_coefficient_mu 0.599
_exptl_absorpt_correction_T_max 0.9940
_exptl_absorpt_correction_T_min 0.8896
_exptl_absorpt_correction_type multi-scan
_exptl_absorpt_process_details SADABS
_exptl_crystal_colour colourless
_exptl_crystal_density_diffrn 1.457
_exptl_crystal_density_method 'not measured'
_exptl_crystal_description needle
_exptl_crystal_F_000 1680
_exptl_crystal_size_max 0.20
_exptl_crystal_size_mid 0.01
_exptl_crystal_size_min 0.01
_refine_diff_density_max 0.745
_refine_diff_density_min -0.794
_refine_diff_density_rms 0.112
_refine_ls_extinction_method none
_refine_ls_goodness_of_fit_ref 1.020
_refine_ls_hydrogen_treatment constr
_refine_ls_matrix_type full
_refine_ls_number_parameters 484
_refine_ls_number_reflns 8725
_refine_ls_number_restraints 19
_refine_ls_restrained_S_all 1.023
_refine_ls_R_factor_all 0.0645
_refine_ls_R_factor_gt 0.0337
_refine_ls_shift/su_max 0.002
_refine_ls_shift/su_mean 0.000
_refine_ls_structure_factor_coef Fsqd
_refine_ls_weighting_details 'calc w=1/[\s^2^(Fo^2^)+(0.0385P)^2^+0.0000P] where P=(Fo^2^+2Fc^2^)/3'
_refine_ls_weighting_scheme calc
_refine_ls_wR_factor_gt 0.0726
_refine_ls_wR_factor_ref 0.0832
_reflns_number_gt 6245
_reflns_number_total 8725
_reflns_threshold_expression >2sigma(I)
_cod_data_source_file C0CE00690D.TXT
_cod_data_source_block imw1173p21c
_cod_depositor_comments
;
The following automatic conversions were performed:
'_symmetry_cell_setting' value 'Monoclinic' changed to 'monoclinic'
according to '/home/saulius/struct/CIF-dictionaries/cif_core.dic'
dictionary named 'cif_core.dic' version 2.4.1 from 2010-06-29.

Automatic conversion script
Id: cif_fix_enum 1555 2011-01-17 13:19:09Z saulius 
;
_cod_original_sg_symbol_H-M P2(1)/c
_cod_database_code 7205512

loop_
_symmetry_equiv_pos_as_xyz
'x, y, z'
'-x, y+1/2, -z+1/2'
'-x, -y, -z'
'x, -y-1/2, z-1/2'

loop_
_atom_site_label
_atom_site_type_symbol
_atom_site_fract_x
_atom_site_fract_y
_atom_site_fract_z
_atom_site_U_iso_or_equiv
_atom_site_adp_type
_atom_site_occupancy
_atom_site_symmetry_multiplicity
_atom_site_calc_flag
_atom_site_refinement_flags
_atom_site_disorder_assembly
_atom_site_disorder_group
Ag1 Ag 0.779169(11) 0.278380(17) 0.513271(10) 0.01970(6) Uani 1 1 d . . .
N111 N 0.70352(11) 0.45280(17) 0.39006(10) 0.0153(4) Uani 1 1 d . . .
N112 N 0.77173(11) 0.42614(17) 0.43346(10) 0.0168(4) Uani 1 1 d . . .
C113 C 0.82843(14) 0.4867(2) 0.40859(13) 0.0174(5) Uani 1 1 d . . .
C114 C 0.79648(14) 0.5525(2) 0.35073(13) 0.0184(5) Uani 1 1 d . . .
H114 H 0.8246 0.6031 0.3239 0.022 Uiso 1 1 calc R . .
C115 C 0.71625(14) 0.5301(2) 0.33997(12) 0.0174(5) Uani 1 1 d . . .
C116 C 0.91309(14) 0.4782(2) 0.44324(14) 0.0234(6) Uani 1 1 d . . .
H11A H 0.9182 0.4159 0.4783 0.035 Uiso 1 1 calc R . .
H11B H 0.9293 0.5505 0.4673 0.035 Uiso 1 1 calc R . .
H11C H 0.9475 0.4624 0.4069 0.035 Uiso 1 1 calc R . .
C117 C 0.65091(14) 0.5749(2) 0.28718(13) 0.0243(6) Uani 1 1 d . . .
H11F H 0.6141 0.6198 0.3117 0.036 Uiso 1 1 calc R . .
H11D H 0.6219 0.5108 0.2619 0.036 Uiso 1 1 calc R . .
H11E H 0.6732 0.6237 0.2528 0.036 Uiso 1 1 calc R . .
C118 C 0.62788(13) 0.4121(2) 0.40656(12) 0.0161(5) Uani 1 1 d . . .
H11G H 0.6350 0.3341 0.4271 0.019 Uiso 1 1 calc R . .
H11H H 0.5895 0.4070 0.3619 0.019 Uiso 1 1 calc R . .
C121 C 0.59366(13) 0.4888(2) 0.45850(12) 0.0147(5) Uani 1 1 d . . .
C122 C 0.63437(14) 0.5807(2) 0.48839(13) 0.0176(5) Uani 1 1 d . . .
H122 H 0.6863 0.5964 0.4773 0.021 Uiso 1 1 calc R . .
C123 C 0.51661(13) 0.4634(2) 0.47621(12) 0.0141(5) Uani 1 1 d . . .
C131 C 0.39856(14) 0.3469(2) 0.46472(13) 0.0198(5) Uani 1 1 d . . .
H131 H 0.3690 0.2826 0.4446 0.024 Uiso 1 1 calc R . .
C132 C 0.47241(14) 0.3680(2) 0.44785(12) 0.0174(5) Uani 1 1 d . . .
H132 H 0.4945 0.3176 0.4165 0.021 Uiso 1 1 calc R . .
N211 N 0.74172(11) 0.01760(17) 0.45228(11) 0.0181(4) Uani 1 1 d . . .
N212 N 0.78380(11) 0.11589(17) 0.44954(10) 0.0177(4) Uani 1 1 d . . .
C213 C 0.82596(14) 0.1010(2) 0.39607(13) 0.0196(5) Uani 1 1 d . . .
C214 C 0.81007(14) -0.0051(2) 0.36475(14) 0.0232(6) Uani 1 1 d . . .
H214 H 0.8323 -0.0360 0.3256 0.028 Uiso 1 1 calc R . .
C215 C 0.75616(14) -0.0564(2) 0.40136(14) 0.0228(6) Uani 1 1 d . . .
C216 C 0.88211(15) 0.1901(2) 0.37811(14) 0.0251(6) Uani 1 1 d . . .
H21A H 0.8551 0.2646 0.3743 0.038 Uiso 1 1 calc R . .
H21B H 0.8998 0.1713 0.3324 0.038 Uiso 1 1 calc R . .
H21C H 0.9285 0.1934 0.4157 0.038 Uiso 1 1 calc R . .
C217 C 0.71794(17) -0.1704(2) 0.39315(17) 0.0362(7) Uani 1 1 d . . .
H21D H 0.7312 -0.2138 0.4376 0.054 Uiso 1 1 calc R . .
H21E H 0.7375 -0.2118 0.3541 0.054 Uiso 1 1 calc R . .
H21F H 0.6598 -0.1612 0.3823 0.054 Uiso 1 1 calc R . .
C218 C 0.68727(13) 0.0027(2) 0.50366(13) 0.0195(5) Uani 1 1 d . . .
H21G H 0.7021 0.0569 0.5437 0.023 Uiso 1 1 calc R . .
H21H H 0.6933 -0.0759 0.5233 0.023 Uiso 1 1 calc R . .
C221 C 0.60080(14) 0.0219(2) 0.47293(13) 0.0174(5) Uani 1 1 d . . .
C222 C 0.54074(13) -0.0085(2) 0.51448(13) 0.0162(5) Uani 1 1 d . . .
C231 C 0.55870(14) -0.0547(2) 0.58353(13) 0.0179(5) Uani 1 1 d . . .
H231 H 0.6130 -0.0656 0.6037 0.022 Uiso 1 1 calc R . .
C232 C 0.49993(14) -0.0840(2) 0.62190(13) 0.0201(5) Uani 1 1 d . . .
H232 H 0.5134 -0.1157 0.6683 0.024 Uiso 1 1 calc R . .
C233 C 0.41958(14) -0.0677(2) 0.59336(13) 0.0188(5) Uani 1 1 d . . .
H233 H 0.3788 -0.0888 0.6206 0.023 Uiso 1 1 calc R . .
N311 N 0.91925(11) 0.24048(17) 0.64609(10) 0.0174(4) Uani 1 1 d . . .
N312 N 0.87273(12) 0.32091(18) 0.60867(10) 0.0184(4) Uani 1 1 d . . .
C313 C 0.89000(14) 0.4182(2) 0.64342(13) 0.0189(5) Uani 1 1 d . . .
C314 C 0.94782(15) 0.3995(2) 0.70213(13) 0.0220(6) Uani 1 1 d . . .
H314 H 0.9706 0.4554 0.7356 0.026 Uiso 1 1 calc R . .
C315 C 0.96569(14) 0.2864(2) 0.70270(12) 0.0202(5) Uani 1 1 d . . .
C316 C 0.84993(16) 0.5266(2) 0.61787(14) 0.0263(6) Uani 1 1 d . . .
H31A H 0.8881 0.5761 0.5980 0.039 Uiso 1 1 calc R . .
H31B H 0.8305 0.5656 0.6579 0.039 Uiso 1 1 calc R . .
H31C H 0.8047 0.5096 0.5808 0.039 Uiso 1 1 calc R . .
C317 C 1.02141(16) 0.2176(2) 0.75272(15) 0.0315(6) Uani 1 1 d . . .
H31D H 0.9914 0.1595 0.7752 0.047 Uiso 1 1 calc R . .
H31E H 1.0497 0.2677 0.7896 0.047 Uiso 1 1 calc R . .
H31F H 1.0602 0.1799 0.7266 0.047 Uiso 1 1 calc R . .
C318 C 0.91941(14) 0.1257(2) 0.61856(13) 0.0187(5) Uani 1 1 d . . .
H31G H 0.8646 0.1056 0.5959 0.022 Uiso 1 1 calc R . .
H31H H 0.9348 0.0720 0.6587 0.022 Uiso 1 1 calc R . .
C321 C 0.97626(14) 0.1109(2) 0.56438(13) 0.0181(5) Uani 1 1 d . . .
C322 C 1.02851(14) 0.1949(2) 0.55217(13) 0.0213(6) Uani 1 1 d . . .
H322 H 1.0301 0.2644 0.5784 0.026 Uiso 1 1 calc R . .
C323 C 1.07993(14) 0.1797(2) 0.50132(13) 0.0203(5) Uani 1 1 d . . .
H323 H 1.1160 0.2392 0.4935 0.024 Uiso 1 1 calc R . .
C324 C 1.07910(14) 0.0821(2) 0.46332(13) 0.0190(5) Uani 1 1 d . . .
H324 H 1.1144 0.0733 0.4290 0.023 Uiso 1 1 calc R . .
C325 C 1.02610(14) -0.0069(2) 0.47432(13) 0.0168(5) Uani 1 1 d . . .
N411 N 0.66007(13) 0.27097(19) 0.56993(11) 0.0256(5) Uani 1 1 d . . .
C412 C 0.60202(15) 0.2617(2) 0.59197(13) 0.0212(5) Uani 1 1 d . . .
C413 C 0.52758(15) 0.2508(2) 0.62092(15) 0.0286(6) Uani 1 1 d . . .
H41A H 0.5391 0.2352 0.6723 0.043 Uiso 1 1 calc R . .
H41B H 0.4962 0.1876 0.5970 0.043 Uiso 1 1 calc R . .
H41C H 0.4971 0.3223 0.6130 0.043 Uiso 1 1 calc R . .
N11S N 0.65327(17) 0.2298(2) 0.27891(13) 0.0412(6) Uani 1 1 d . . .
C12S C 0.70187(17) 0.2747(3) 0.25474(14) 0.0287(6) Uani 1 1 d . . .
C13S C 0.76314(17) 0.3314(3) 0.22163(16) 0.0394(8) Uani 1 1 d . . .
H13A H 0.7837 0.2786 0.1884 0.059 Uiso 1 1 calc R . .
H13B H 0.8069 0.3550 0.2585 0.059 Uiso 1 1 calc R . .
H13C H 0.7403 0.3991 0.1955 0.059 Uiso 1 1 calc R . .
N21S N 0.46805(17) 0.4018(3) 0.25997(15) 0.0603(9) Uani 1 1 d . . .
C22S C 0.40978(18) 0.4296(3) 0.27659(15) 0.0374(7) Uani 1 1 d . . .
C23S C 0.33518(17) 0.4652(3) 0.29794(17) 0.0377(7) Uani 1 1 d . . .
H23A H 0.3025 0.3976 0.3041 0.057 Uiso 1 1 calc R . .
H23B H 0.3065 0.5149 0.2611 0.057 Uiso 1 1 calc R . .
H23C H 0.3458 0.5072 0.3432 0.057 Uiso 1 1 calc R . .
O31X O 0.7981(3) 0.9233(3) 0.6657(2) 0.0298(11) Uiso 0.665(11) 1 d PDU A 1
O32X O 0.7789(3) 0.7567(3) 0.7107(2) 0.0295(11) Uiso 0.665(11) 1 d PDU A 1
O33X O 0.7689(2) 0.7776(3) 0.59747(19) 0.0240(10) Uiso 0.665(11) 1 d PDU A 1
N34X N 0.7814(3) 0.8204(4) 0.6580(3) 0.0216(11) Uiso 0.665(11) 1 d PDU A 1
O31Y O 0.8324(6) 0.9086(6) 0.6830(4) 0.032(2) Uiso 0.335(11) 1 d PDU A 2
O32Y O 0.7966(5) 0.7558(6) 0.7245(4) 0.0203(19) Uiso 0.335(11) 1 d PDU A 2
O33Y O 0.7537(7) 0.7950(10) 0.6153(7) 0.072(3) Uiso 0.335(11) 1 d PDU A 2
N34Y N 0.7947(6) 0.8199(7) 0.6755(5) 0.023(2) Uiso 0.335(11) 1 d PDU A 2

loop_
_atom_site_aniso_label
_atom_site_aniso_U_11
_atom_site_aniso_U_22
_atom_site_aniso_U_33
_atom_site_aniso_U_23
_atom_site_aniso_U_13
_atom_site_aniso_U_12
Ag1 0.02188(10) 0.01840(11) 0.01917(10) 0.00083(8) 0.00424(7) -0.00069(8)
N111 0.0125(9) 0.0180(11) 0.0163(10) -0.0007(8) 0.0046(8) -0.0002(8)
N112 0.0145(10) 0.0176(11) 0.0184(10) 0.0014(9) 0.0031(8) 0.0016(8)
C113 0.0161(12) 0.0174(13) 0.0197(13) -0.0009(10) 0.0059(10) 0.0016(10)
C114 0.0187(12) 0.0186(13) 0.0194(13) 0.0009(10) 0.0076(10) -0.0022(10)
C115 0.0216(12) 0.0182(13) 0.0137(12) 0.0004(10) 0.0065(10) -0.0002(10)
C116 0.0201(13) 0.0245(15) 0.0256(14) 0.0032(11) 0.0033(11) -0.0027(11)
C117 0.0222(13) 0.0306(16) 0.0208(13) 0.0050(12) 0.0049(10) 0.0006(12)
C118 0.0138(11) 0.0173(13) 0.0178(12) 0.0002(10) 0.0039(9) -0.0023(10)
C121 0.0147(11) 0.0151(13) 0.0147(12) 0.0026(10) 0.0030(9) 0.0018(9)
C122 0.0145(11) 0.0196(13) 0.0196(13) 0.0037(10) 0.0060(10) -0.0008(10)
C123 0.0155(11) 0.0138(13) 0.0131(12) 0.0020(9) 0.0021(9) 0.0010(9)
C131 0.0185(12) 0.0191(14) 0.0223(13) -0.0014(11) 0.0043(10) -0.0027(10)
C132 0.0202(12) 0.0166(13) 0.0160(12) -0.0017(10) 0.0048(10) -0.0005(10)
N211 0.0165(10) 0.0161(11) 0.0226(11) -0.0014(9) 0.0056(9) -0.0031(8)
N212 0.0148(10) 0.0168(11) 0.0222(11) 0.0000(9) 0.0051(8) -0.0021(8)
C213 0.0166(12) 0.0209(14) 0.0219(13) 0.0005(11) 0.0045(10) 0.0022(10)
C214 0.0209(13) 0.0259(15) 0.0234(14) -0.0031(11) 0.0056(11) 0.0033(11)
C215 0.0187(13) 0.0198(14) 0.0301(15) -0.0058(11) 0.0041(11) 0.0024(11)
C216 0.0246(13) 0.0240(15) 0.0298(15) 0.0012(11) 0.0142(11) -0.0012(11)
C217 0.0322(15) 0.0218(15) 0.057(2) -0.0118(14) 0.0136(14) -0.0067(13)
C218 0.0161(12) 0.0215(14) 0.0219(13) 0.0036(11) 0.0065(10) -0.0023(10)
C221 0.0193(12) 0.0115(12) 0.0223(13) -0.0029(10) 0.0063(10) -0.0001(10)
C222 0.0180(12) 0.0117(12) 0.0197(12) -0.0036(10) 0.0054(10) -0.0020(10)
C231 0.0183(12) 0.0149(13) 0.0201(13) -0.0029(10) 0.0012(10) 0.0008(10)
C232 0.0246(13) 0.0196(14) 0.0164(12) 0.0018(10) 0.0044(10) 0.0001(11)
C233 0.0205(12) 0.0170(13) 0.0207(13) -0.0008(10) 0.0089(10) -0.0016(10)
N311 0.0200(10) 0.0147(11) 0.0183(10) -0.0002(8) 0.0055(8) 0.0030(8)
N312 0.0202(10) 0.0175(11) 0.0182(10) 0.0011(9) 0.0050(8) 0.0031(9)
C313 0.0242(13) 0.0136(13) 0.0205(13) -0.0012(10) 0.0081(10) -0.0009(10)
C314 0.0277(13) 0.0170(14) 0.0214(14) -0.0038(11) 0.0036(11) -0.0016(11)
C315 0.0202(12) 0.0242(14) 0.0168(12) -0.0003(11) 0.0046(9) 0.0010(11)
C316 0.0318(15) 0.0201(14) 0.0265(15) -0.0006(11) 0.0027(12) 0.0055(12)
C317 0.0342(15) 0.0296(16) 0.0286(15) 0.0000(13) -0.0021(12) 0.0072(13)
C318 0.0240(13) 0.0126(12) 0.0206(13) -0.0023(10) 0.0073(10) 0.0018(10)
C321 0.0170(12) 0.0184(13) 0.0197(13) 0.0032(10) 0.0054(10) 0.0042(10)
C322 0.0234(13) 0.0164(14) 0.0252(13) -0.0029(10) 0.0069(11) 0.0011(10)
C323 0.0214(12) 0.0154(13) 0.0253(14) 0.0016(11) 0.0069(10) -0.0028(10)
C324 0.0190(12) 0.0176(13) 0.0213(13) 0.0019(10) 0.0068(10) 0.0013(10)
C325 0.0177(12) 0.0140(13) 0.0192(13) 0.0002(10) 0.0048(10) 0.0023(10)
N411 0.0253(11) 0.0280(13) 0.0248(12) 0.0021(10) 0.0075(9) 0.0037(10)
C412 0.0250(13) 0.0208(14) 0.0183(12) 0.0040(10) 0.0044(10) 0.0047(11)
C413 0.0215(13) 0.0364(17) 0.0298(15) 0.0053(12) 0.0101(11) 0.0048(12)
N11S 0.0567(17) 0.0384(16) 0.0312(14) 0.0003(12) 0.0155(13) 0.0019(14)
C12S 0.0361(15) 0.0300(16) 0.0205(13) -0.0040(13) 0.0053(12) 0.0078(14)
C13S 0.0366(17) 0.049(2) 0.0339(17) -0.0137(15) 0.0094(14) -0.0065(15)
N21S 0.0430(17) 0.105(3) 0.0325(16) 0.0068(17) 0.0044(13) 0.0076(18)
C22S 0.0335(17) 0.053(2) 0.0250(16) 0.0082(14) 0.0000(13) -0.0029(15)
C23S 0.0327(16) 0.0323(18) 0.0464(19) 0.0072(15) 0.0001(14) -0.0010(13)

loop_
_atom_type_symbol
_atom_type_description
_atom_type_scat_dispersion_real
_atom_type_scat_dispersion_imag
_atom_type_scat_source
C C 0.0033 0.0016 'International Tables Vol C Tables 4.2.6.8 and 6.1.1.4'
H H 0.0000 0.0000 'International Tables Vol C Tables 4.2.6.8 and 6.1.1.4'
N N 0.0061 0.0033 'International Tables Vol C Tables 4.2.6.8 and 6.1.1.4'
O O 0.0106 0.0060 'International Tables Vol C Tables 4.2.6.8 and 6.1.1.4'
Ag Ag -0.8971 1.1015 'International Tables Vol C Tables 4.2.6.8 and 6.1.1.4'

loop_
_geom_angle_atom_site_label_1
_geom_angle_atom_site_label_2
_geom_angle_atom_site_label_3
_geom_angle
_geom_angle_site_symmetry_1
_geom_angle_site_symmetry_3
_geom_angle_publ_flag
N212 Ag1 N312 122.25(7) . . ?
N212 Ag1 N112 106.54(8) . . ?
N312 Ag1 N112 108.96(8) . . ?
N212 Ag1 N411 107.64(7) . . ?
N312 Ag1 N411 100.58(8) . . ?
N112 Ag1 N411 110.55(7) . . ?
C115 N111 N112 111.85(19) . . ?
C115 N111 C118 127.6(2) . . ?
N112 N111 C118 119.88(19) . . ?
C113 N112 N111 104.91(19) . . ?
C113 N112 Ag1 131.45(16) . . ?
N111 N112 Ag1 122.41(14) . . ?
N112 C113 C114 110.9(2) . . ?
N112 C113 C116 120.3(2) . . ?
C114 C113 C116 128.8(2) . . ?
C115 C114 C113 106.1(2) . . ?
C115 C114 H114 127.0 . . ?
C113 C114 H114 127.0 . . ?
N111 C115 C114 106.2(2) . . ?
N111 C115 C117 122.2(2) . . ?
C114 C115 C117 131.5(2) . . ?
C113 C116 H11A 109.5 . . ?
C113 C116 H11B 109.5 . . ?
H11A C116 H11B 109.5 . . ?
C113 C116 H11C 109.5 . . ?
H11A C116 H11C 109.5 . . ?
H11B C116 H11C 109.5 . . ?
C115 C117 H11F 109.5 . . ?
C115 C117 H11D 109.5 . . ?
H11F C117 H11D 109.5 . . ?
C115 C117 H11E 109.5 . . ?
H11F C117 H11E 109.5 . . ?
H11D C117 H11E 109.5 . . ?
N111 C118 C121 112.5(2) . . ?
N111 C118 H11G 109.1 . . ?
C121 C118 H11G 109.1 . . ?
N111 C118 H11H 109.1 . . ?
C121 C118 H11H 109.1 . . ?
H11G C118 H11H 107.8 . . ?
C122 C121 C123 119.6(2) . . ?
C122 C121 C118 121.6(2) . . ?
C123 C121 C118 118.8(2) . . ?
C121 C122 C131 121.3(2) . 3_666 ?
C121 C122 H122 119.4 . . ?
C131 C122 H122 119.4 3_666 . ?
C132 C123 C123 118.9(3) . 3_666 ?
C132 C123 C121 122.0(2) . . ?
C123 C123 C121 119.1(3) 3_666 . ?
C132 C131 C122 120.3(2) . 3_666 ?
C132 C131 H131 119.8 . . ?
C122 C131 H131 119.8 3_666 . ?
C131 C132 C123 120.7(2) . . ?
C131 C132 H132 119.6 . . ?
C123 C132 H132 119.6 . . ?
C215 N211 N212 111.5(2) . . ?
C215 N211 C218 127.3(2) . . ?
N212 N211 C218 121.15(19) . . ?
C213 N212 N211 105.09(19) . . ?
C213 N212 Ag1 125.48(16) . . ?
N211 N212 Ag1 129.25(14) . . ?
N212 C213 C214 110.5(2) . . ?
N212 C213 C216 121.0(2) . . ?
C214 C213 C216 128.5(2) . . ?
C215 C214 C213 106.2(2) . . ?
C215 C214 H214 126.9 . . ?
C213 C214 H214 126.9 . . ?
N211 C215 C214 106.7(2) . . ?
N211 C215 C217 122.2(2) . . ?
C214 C215 C217 131.1(2) . . ?
C213 C216 H21A 109.5 . . ?
C213 C216 H21B 109.5 . . ?
H21A C216 H21B 109.5 . . ?
C213 C216 H21C 109.5 . . ?
H21A C216 H21C 109.5 . . ?
H21B C216 H21C 109.5 . . ?
C215 C217 H21D 109.5 . . ?
C215 C217 H21E 109.5 . . ?
H21D C217 H21E 109.5 . . ?
C215 C217 H21F 109.5 . . ?
H21D C217 H21F 109.5 . . ?
H21E C217 H21F 109.5 . . ?
N211 C218 C221 113.5(2) . . ?
N211 C218 H21G 108.9 . . ?
C221 C218 H21G 108.9 . . ?
N211 C218 H21H 108.9 . . ?
C221 C218 H21H 108.9 . . ?
H21G C218 H21H 107.7 . . ?
C233 C221 C222 120.3(2) 3_656 . ?
C233 C221 C218 121.0(2) 3_656 . ?
C222 C221 C218 118.8(2) . . ?
C231 C222 C221 122.5(2) . . ?
C231 C222 C222 118.6(3) . 3_656 ?
C221 C222 C222 118.9(3) . 3_656 ?
C232 C231 C222 121.2(2) . . ?
C232 C231 H231 119.4 . . ?
C222 C231 H231 119.4 . . ?
C231 C232 C233 120.3(2) . . ?
C231 C232 H232 119.9 . . ?
C233 C232 H232 119.9 . . ?
C221 C233 C232 120.7(2) 3_656 . ?
C221 C233 H233 119.7 3_656 . ?
C232 C233 H233 119.7 . . ?
C315 N311 N312 111.5(2) . . ?
C315 N311 C318 128.9(2) . . ?
N312 N311 C318 119.2(2) . . ?
C313 N312 N311 105.4(2) . . ?
C313 N312 Ag1 131.23(17) . . ?
N311 N312 Ag1 123.13(15) . . ?
N312 C313 C314 110.0(2) . . ?
N312 C313 C316 120.9(2) . . ?
C314 C313 C316 129.2(2) . . ?
C315 C314 C313 106.9(2) . . ?
C315 C314 H314 126.6 . . ?
C313 C314 H314 126.6 . . ?
N311 C315 C314 106.2(2) . . ?
N311 C315 C317 122.7(2) . . ?
C314 C315 C317 131.1(2) . . ?
C313 C316 H31A 109.5 . . ?
C313 C316 H31B 109.5 . . ?
H31A C316 H31B 109.5 . . ?
C313 C316 H31C 109.5 . . ?
H31A C316 H31C 109.5 . . ?
H31B C316 H31C 109.5 . . ?
C315 C317 H31D 109.5 . . ?
C315 C317 H31E 109.5 . . ?
H31D C317 H31E 109.5 . . ?
C315 C317 H31F 109.5 . . ?
H31D C317 H31F 109.5 . . ?
H31E C317 H31F 109.5 . . ?
N311 C318 C321 112.7(2) . . ?
N311 C318 H31G 109.0 . . ?
C321 C318 H31G 109.0 . . ?
N311 C318 H31H 109.0 . . ?
C321 C318 H31H 109.0 . . ?
H31G C318 H31H 107.8 . . ?
C322 C321 C325 120.0(2) . 3_756 ?
C322 C321 C318 121.6(2) . . ?
C325 C321 C318 118.4(2) 3_756 . ?
C321 C322 C323 120.6(2) . . ?
C321 C322 H322 119.7 . . ?
C323 C322 H322 119.7 . . ?
C324 C323 C322 121.0(2) . . ?
C324 C323 H323 119.5 . . ?
C322 C323 H323 119.5 . . ?
C323 C324 C325 120.3(2) . . ?
C323 C324 H324 119.9 . . ?
C325 C324 H324 119.9 . . ?
C324 C325 C325 119.4(3) . 3_756 ?
C324 C325 C321 121.8(2) . 3_756 ?
C325 C325 C321 118.7(3) 3_756 3_756 ?
C412 N411 Ag1 174.4(2) . . ?
N411 C412 C413 179.4(3) . . ?
C412 C413 H41A 109.5 . . ?
C412 C413 H41B 109.5 . . ?
H41A C413 H41B 109.5 . . ?
C412 C413 H41C 109.5 . . ?
H41A C413 H41C 109.5 . . ?
H41B C413 H41C 109.5 . . ?
N11S C12S C13S 178.3(3) . . ?
C12S C13S H13A 109.5 . . ?
C12S C13S H13B 109.5 . . ?
H13A C13S H13B 109.5 . . ?
C12S C13S H13C 109.5 . . ?
H13A C13S H13C 109.5 . . ?
H13B C13S H13C 109.5 . . ?
N21S C22S C23S 179.9(4) . . ?
C22S C23S H23A 109.5 . . ?
C22S C23S H23B 109.5 . . ?
H23A C23S H23B 109.5 . . ?
C22S C23S H23C 109.5 . . ?
H23A C23S H23C 109.5 . . ?
H23B C23S H23C 109.5 . . ?
O31X N34X O33X 120.3(4) . . ?
O31X N34X O32X 121.2(5) . . ?
O33X N34X O32X 118.5(4) . . ?
O32Y N34Y O31Y 119.4(8) . . ?
O32Y N34Y O33Y 120.1(9) . . ?
O31Y N34Y O33Y 120.4(9) . . ?

loop_
_geom_bond_atom_site_label_1
_geom_bond_atom_site_label_2
_geom_bond_distance
_geom_bond_site_symmetry_2
_geom_bond_publ_flag
Ag1 N212 2.255(2) . ?
Ag1 N312 2.275(2) . ?
Ag1 N112 2.284(2) . ?
Ag1 N411 2.415(2) . ?
N111 C115 1.349(3) . ?
N111 N112 1.351(3) . ?
N111 C118 1.440(3) . ?
N112 C113 1.331(3) . ?
C113 C114 1.381(3) . ?
C113 C116 1.488(3) . ?
C114 C115 1.367(3) . ?
C114 H114 0.9500 . ?
C115 C117 1.473(3) . ?
C116 H11A 0.9800 . ?
C116 H11B 0.9800 . ?
C116 H11C 0.9800 . ?
C117 H11F 0.9800 . ?
C117 H11D 0.9800 . ?
C117 H11E 0.9800 . ?
C118 C121 1.505(3) . ?
C118 H11G 0.9900 . ?
C118 H11H 0.9900 . ?
C121 C122 1.353(3) . ?
C121 C123 1.422(3) . ?
C122 C131 1.398(3) 3_666 ?
C122 H122 0.9500 . ?
C123 C132 1.404(3) . ?
C123 C123 1.414(4) 3_666 ?
C131 C132 1.355(3) . ?
C131 C122 1.398(3) 3_666 ?
C131 H131 0.9500 . ?
C132 H132 0.9500 . ?
N211 C215 1.343(3) . ?
N211 N212 1.355(3) . ?
N211 C218 1.443(3) . ?
N212 C213 1.330(3) . ?
C213 C214 1.382(4) . ?
C213 C216 1.480(3) . ?
C214 C215 1.361(4) . ?
C214 H214 0.9500 . ?
C215 C217 1.477(4) . ?
C216 H21A 0.9800 . ?
C216 H21B 0.9800 . ?
C216 H21C 0.9800 . ?
C217 H21D 0.9800 . ?
C217 H21E 0.9800 . ?
C217 H21F 0.9800 . ?
C218 C221 1.509(3) . ?
C218 H21G 0.9900 . ?
C218 H21H 0.9900 . ?
C221 C233 1.361(3) 3_656 ?
C221 C222 1.416(3) . ?
C222 C231 1.405(3) . ?
C222 C222 1.420(5) 3_656 ?
C231 C232 1.356(3) . ?
C231 H231 0.9500 . ?
C232 C233 1.399(3) . ?
C232 H232 0.9500 . ?
C233 C221 1.361(3) 3_656 ?
C233 H233 0.9500 . ?
N311 C315 1.344(3) . ?
N311 N312 1.356(3) . ?
N311 C318 1.438(3) . ?
N312 C313 1.324(3) . ?
C313 C314 1.386(4) . ?
C313 C316 1.482(3) . ?
C314 C315 1.355(4) . ?
C314 H314 0.9500 . ?
C315 C317 1.472(4) . ?
C316 H31A 0.9800 . ?
C316 H31B 0.9800 . ?
C316 H31C 0.9800 . ?
C317 H31D 0.9800 . ?
C317 H31E 0.9800 . ?
C317 H31F 0.9800 . ?
C318 C321 1.513(3) . ?
C318 H31G 0.9900 . ?
C318 H31H 0.9900 . ?
C321 C322 1.362(3) . ?
C321 C325 1.414(3) 3_756 ?
C322 C323 1.398(3) . ?
C322 H322 0.9500 . ?
C323 C324 1.346(3) . ?
C323 H323 0.9500 . ?
C324 C325 1.407(3) . ?
C324 H324 0.9500 . ?
C325 C325 1.413(4) 3_756 ?
C325 C321 1.414(3) 3_756 ?
N411 C412 1.125(3) . ?
C412 C413 1.449(3) . ?
C413 H41A 0.9800 . ?
C413 H41B 0.9800 . ?
C413 H41C 0.9800 . ?
N11S C12S 1.126(4) . ?
C12S C13S 1.446(4) . ?
C13S H13A 0.9800 . ?
C13S H13B 0.9800 . ?
C13S H13C 0.9800 . ?
N21S C22S 1.124(4) . ?
C22S C23S 1.440(4) . ?
C23S H23A 0.9800 . ?
C23S H23B 0.9800 . ?
C23S H23C 0.9800 . ?
O31X N34X 1.238(5) . ?
O32X N34X 1.250(5) . ?
O33X N34X 1.240(6) . ?
O31Y N34Y 1.213(8) . ?
O32Y N34Y 1.188(9) . ?
O33Y N34Y 1.278(10) . ?

loop_
_geom_torsion_atom_site_label_1
_geom_torsion_atom_site_label_2
_geom_torsion_atom_site_label_3
_geom_torsion_atom_site_label_4
_geom_torsion
_geom_torsion_site_symmetry_1
_geom_torsion_site_symmetry_2
_geom_torsion_site_symmetry_3
_geom_torsion_site_symmetry_4
_geom_torsion_publ_flag
C115 N111 N112 C113 -1.3(3) . . . . ?
C118 N111 N112 C113 -172.9(2) . . . . ?
C115 N111 N112 Ag1 -170.00(15) . . . . ?
C118 N111 N112 Ag1 18.5(3) . . . . ?
N212 Ag1 N112 C113 -89.0(2) . . . . ?
N312 Ag1 N112 C113 44.7(2) . . . . ?
N411 Ag1 N112 C113 154.4(2) . . . . ?
N212 Ag1 N112 N111 76.35(17) . . . . ?
N312 Ag1 N112 N111 -149.97(16) . . . . ?
N411 Ag1 N112 N111 -40.33(19) . . . . ?
N111 N112 C113 C114 0.9(3) . . . . ?
Ag1 N112 C113 C114 168.12(16) . . . . ?
N111 N112 C113 C116 -179.4(2) . . . . ?
Ag1 N112 C113 C116 -12.2(3) . . . . ?
N112 C113 C114 C115 -0.2(3) . . . . ?
C116 C113 C114 C115 -179.9(2) . . . . ?
N112 N111 C115 C114 1.2(3) . . . . ?
C118 N111 C115 C114 172.0(2) . . . . ?
N112 N111 C115 C117 -178.7(2) . . . . ?
C118 N111 C115 C117 -8.0(4) . . . . ?
C113 C114 C115 N111 -0.6(3) . . . . ?
C113 C114 C115 C117 179.3(3) . . . . ?
C115 N111 C118 C121 -85.5(3) . . . . ?
N112 N111 C118 C121 84.6(3) . . . . ?
N111 C118 C121 C122 -4.0(3) . . . . ?
N111 C118 C121 C123 175.9(2) . . . . ?
C123 C121 C122 C131 -1.4(4) . . . 3_666 ?
C118 C121 C122 C131 178.5(2) . . . 3_666 ?
C122 C121 C123 C132 -178.8(2) . . . . ?
C118 C121 C123 C132 1.3(3) . . . . ?
C122 C121 C123 C123 1.3(4) . . . 3_666 ?
C118 C121 C123 C123 -178.6(3) . . . 3_666 ?
C122 C131 C132 C123 -0.9(4) 3_666 . . . ?
C123 C123 C132 C131 1.1(4) 3_666 . . . ?
C121 C123 C132 C131 -178.9(2) . . . . ?
C215 N211 N212 C213 -0.8(3) . . . . ?
C218 N211 N212 C213 -178.9(2) . . . . ?
C215 N211 N212 Ag1 174.49(17) . . . . ?
C218 N211 N212 Ag1 -3.6(3) . . . . ?
N312 Ag1 N212 C213 -84.6(2) . . . . ?
N112 Ag1 N212 C213 41.5(2) . . . . ?
N411 Ag1 N212 C213 160.06(19) . . . . ?
N312 Ag1 N212 N211 101.0(2) . . . . ?
N112 Ag1 N212 N211 -132.97(19) . . . . ?
N411 Ag1 N212 N211 -14.4(2) . . . . ?
N211 N212 C213 C214 0.7(3) . . . . ?
Ag1 N212 C213 C214 -174.87(16) . . . . ?
N211 N212 C213 C216 -177.9(2) . . . . ?
Ag1 N212 C213 C216 6.5(3) . . . . ?
N212 C213 C214 C215 -0.3(3) . . . . ?
C216 C213 C214 C215 178.2(3) . . . . ?
N212 N211 C215 C214 0.7(3) . . . . ?
C218 N211 C215 C214 178.6(2) . . . . ?
N212 N211 C215 C217 179.7(2) . . . . ?
C218 N211 C215 C217 -2.5(4) . . . . ?
C213 C214 C215 N211 -0.2(3) . . . . ?
C213 C214 C215 C217 -179.1(3) . . . . ?
C215 N211 C218 C221 -77.6(3) . . . . ?
N212 N211 C218 C221 100.1(3) . . . . ?
N211 C218 C221 C233 -10.5(3) . . . 3_656 ?
N211 C218 C221 C222 169.6(2) . . . . ?
C233 C221 C222 C231 -179.2(2) 3_656 . . . ?
C218 C221 C222 C231 0.7(4) . . . . ?
C233 C221 C222 C222 0.7(4) 3_656 . . 3_656 ?
C218 C221 C222 C222 -179.5(3) . . . 3_656 ?
C221 C222 C231 C232 -179.4(2) . . . . ?
C222 C222 C231 C232 0.7(4) 3_656 . . . ?
C222 C231 C232 C233 -0.5(4) . . . . ?
C231 C232 C233 C221 -0.3(4) . . . 3_656 ?
C315 N311 N312 C313 -0.8(2) . . . . ?
C318 N311 N312 C313 -174.88(19) . . . . ?
C315 N311 N312 Ag1 -175.76(15) . . . . ?
C318 N311 N312 Ag1 10.2(3) . . . . ?
N212 Ag1 N312 C313 164.68(19) . . . . ?
N112 Ag1 N312 C313 39.8(2) . . . . ?
N411 Ag1 N312 C313 -76.5(2) . . . . ?
N212 Ag1 N312 N311 -21.84(19) . . . . ?
N112 Ag1 N312 N311 -146.77(16) . . . . ?
N411 Ag1 N312 N311 97.00(17) . . . . ?
N311 N312 C313 C314 0.6(3) . . . . ?
Ag1 N312 C313 C314 174.97(16) . . . . ?
N311 N312 C313 C316 -179.8(2) . . . . ?
Ag1 N312 C313 C316 -5.5(3) . . . . ?
N312 C313 C314 C315 -0.2(3) . . . . ?
C316 C313 C314 C315 -179.7(2) . . . . ?
N312 N311 C315 C314 0.7(3) . . . . ?
C318 N311 C315 C314 174.0(2) . . . . ?
N312 N311 C315 C317 179.4(2) . . . . ?
C318 N311 C315 C317 -7.3(4) . . . . ?
C313 C314 C315 N311 -0.3(3) . . . . ?
C313 C314 C315 C317 -178.8(3) . . . . ?
C315 N311 C318 C321 -89.0(3) . . . . ?
N312 N311 C318 C321 83.9(3) . . . . ?
N311 C318 C321 C322 8.5(3) . . . . ?
N311 C318 C321 C325 -171.1(2) . . . 3_756 ?
C325 C321 C322 C323 0.3(4) 3_756 . . . ?
C318 C321 C322 C323 -179.3(2) . . . . ?
C321 C322 C323 C324 0.0(4) . . . . ?
C322 C323 C324 C325 0.0(4) . . . . ?
C323 C324 C325 C325 -0.1(4) . . . 3_756 ?
C323 C324 C325 C321 -179.7(2) . . . 3_756 ?
N212 Ag1 N411 C412 -26(2) . . . . ?
N312 Ag1 N411 C412 -155(2) . . . . ?
N112 Ag1 N411 C412 90(2) . . . . ?
Ag1 N411 C412 C413 -172(100) . . . . ?
